data_1100778
loop_
_publ_author_name
'Rolf W. Berg'
'Niels Thorup'

_publ_contact_author_address
;   

Department of Chemistry

Technical University of Denmark

DTU-207

DK-2800 Lyngby

Denmark

;
_publ_contact_author_email rwb@kemi.dtu.dk
_publ_contact_author_fax '+45 4588 3136'
_publ_contact_author_name 'Rolf W. Berg'
_publ_contact_author_phone '+45 4525 2412'
_publ_section_title
;

The Reaction between ZnO and Molten Na2S2O7 or K2S2O7 Forming Na2Zn(SO4)2 or

K2Zn(SO4)2, Studied by Raman Spectroscopy and X-ray Diffraction

;
_journal_name_full 'Inorganic Chemistry'
_journal_page_first 3485
_journal_page_last 3493
_journal_paper_doi 10.1021/ic0500513
_journal_volume 44
_journal_year 2005
_chemical_formula_moiety 'K2 O8 S2 Zn'
_chemical_formula_sum 'K2 O8 S2 Zn'
_chemical_formula_weight 335.69
_space_group_IT_number 14
_symmetry_cell_setting monoclinic
_symmetry_space_group_name_Hall '-P 2yn'
_symmetry_space_group_name_H-M 'P 1 21/n 1'
_atom_sites_solution_hydrogens geom
_atom_sites_solution_primary direct
_atom_sites_solution_secondary difmap
_audit_creation_method 'manual editing of SHELXL-97 cif'
_cell_angle_alpha 90.00
_cell_angle_beta 91.78(3)
_cell_angle_gamma 90.00
_cell_formula_units_Z 4
_cell_length_a 5.3582(11)
_cell_length_b 8.7653(18)
_cell_length_c 16.152(3)
_cell_measurement_temperature 293(2)
_cell_volume 758.2(3)
_computing_cell_refinement 'SAINT ver 6.02a (Bruker AXS, 2000)'
_computing_data_collection 'SMART ver 5.054 (Bruker AXS, 1998)'
_computing_data_reduction 'SAINT ver 6.02a (Bruker AXS, 2000)'
_computing_molecular_graphics 'SHELXTL ver 6.12 (Bruker AXS, 2001)'
_computing_publication_material 'SHELXTL ver 6.12 (Bruker AXS, 2001)'
_computing_structure_refinement 'SHELXTL ver 6.12 (Bruker AXS, 2001)'
_computing_structure_solution 'SHELXTL ver 6.12 (Bruker AXS, 2001)'
_diffrn_ambient_temperature 293(2)
_diffrn_measured_fraction_theta_full 0.905
_diffrn_measured_fraction_theta_max 0.905
_diffrn_measurement_device_type 'Siemens/Bruker SMART 1K'
_diffrn_measurement_method 'omega scan, frame data integration'
_diffrn_radiation_monochromator graphite
_diffrn_radiation_source 'fine-focus sealed tube'
_diffrn_radiation_type MoK\a
_diffrn_radiation_wavelength 0.71073
_diffrn_reflns_av_R_equivalents 0.0389
_diffrn_reflns_av_sigmaI/netI 0.0508
_diffrn_reflns_limit_h_max 7
_diffrn_reflns_limit_h_min -4
_diffrn_reflns_limit_k_max 11
_diffrn_reflns_limit_k_min -11
_diffrn_reflns_limit_l_max 21
_diffrn_reflns_limit_l_min -20
_diffrn_reflns_number 5068
_diffrn_reflns_theta_full 29.56
_diffrn_reflns_theta_max 29.56
_diffrn_reflns_theta_min 2.52
_exptl_absorpt_coefficient_mu 4.898
_exptl_absorpt_correction_type multi-scan
_exptl_absorpt_process_details 'SADABS (Sheldrick, 2000)'
_exptl_crystal_colour colourless
_exptl_crystal_density_diffrn 2.941
_exptl_crystal_density_method 'not measured'
_exptl_crystal_description plate
_exptl_crystal_F_000 656
_exptl_crystal_size_max 0.13
_exptl_crystal_size_mid 0.13
_exptl_crystal_size_min 0.01
_refine_diff_density_max 0.646
_refine_diff_density_min -0.799
_refine_diff_density_rms 0.158
_refine_ls_extinction_coef 0.0092(8)
_refine_ls_extinction_expression Fc^*^=kFc[1+0.001xFc^2^\l^3^/sin(2\q)]^-1/4^
_refine_ls_extinction_method SHELXL
_refine_ls_goodness_of_fit_ref 1.039
_refine_ls_hydrogen_treatment mixed
_refine_ls_matrix_type full
_refine_ls_number_parameters 119
_refine_ls_number_reflns 1930
_refine_ls_number_restraints 0
_refine_ls_restrained_S_all 1.039
_refine_ls_R_factor_all 0.0526
_refine_ls_R_factor_gt 0.0351
_refine_ls_shift/su_max 0.000
_refine_ls_shift/su_mean 0.000
_refine_ls_structure_factor_coef Fsqd
_refine_ls_weighting_details 'calc w=1/[\s^2^(Fo^2^)+(0.0342P)^2^+0.0000P] where P=(Fo^2^+2Fc^2^)/3'
_refine_ls_weighting_scheme calc
_refine_ls_wR_factor_gt 0.0694
_refine_ls_wR_factor_ref 0.0758
_reflns_number_gt 1538
_reflns_number_total 1930
_reflns_threshold_expression >2sigma(I)
_cod_data_source_file ic0500513si20050113_124143_2.cif
_cod_data_source_block ks
_cod_database_code 1100778

loop_
_symmetry_equiv_pos_as_xyz
'x, y, z'
'-x+1/2, y+1/2, -z+1/2'
'-x, -y, -z'
'x-1/2, -y-1/2, z-1/2'

loop_
_atom_site_label
_atom_site_type_symbol
_atom_site_fract_x
_atom_site_fract_y
_atom_site_fract_z
_atom_site_U_iso_or_equiv
_atom_site_adp_type
_atom_site_occupancy
_atom_site_symmetry_multiplicity
_atom_site_calc_flag
_atom_site_refinement_flags
_atom_site_disorder_assembly
_atom_site_disorder_group
Zn1 Zn 0.24459(7) 0.52820(5) 0.63046(2) 0.01091(13) Uani 1 1 d . . .
K1 K 0.26381(16) 0.17285(10) 0.47760(5) 0.01795(19) Uani 1 1 d . . .
S1 S 0.26453(16) 0.88425(10) 0.67672(5) 0.01138(19) Uani 1 1 d . . .
K2 K 0.73457(15) 1.14449(9) 0.72887(5) 0.01736(19) Uani 1 1 d . . .
S2 S 0.75457(16) 0.39075(10) 0.57224(5) 0.01105(19) Uani 1 1 d . . .
O5 O 0.3317(5) 0.6180(3) 0.51531(15) 0.0175(6) Uani 1 1 d . . .
O6 O 0.5304(5) 0.3788(3) 0.62523(15) 0.0154(5) Uani 1 1 d . . .
O7 O -0.1213(5) 0.5398(3) 0.58997(16) 0.0166(5) Uani 1 1 d . . .
O8 O -0.0718(5) 0.2670(3) 0.59260(16) 0.0209(6) Uani 1 1 d . . .
O1 O 0.3573(5) 0.9538(3) 0.75544(15) 0.0202(6) Uani 1 1 d . . .
O2 O 0.3656(5) 0.9699(3) 0.60784(16) 0.0230(6) Uani 1 1 d . . .
O3 O 0.3688(5) 0.7262(3) 0.67683(17) 0.0222(6) Uani 1 1 d . . .
O4 O -0.0075(5) 0.8786(3) 0.67242(17) 0.0215(6) Uani 1 1 d . . .

loop_
_atom_site_aniso_label
_atom_site_aniso_U_11
_atom_site_aniso_U_22
_atom_site_aniso_U_33
_atom_site_aniso_U_23
_atom_site_aniso_U_13
_atom_site_aniso_U_12
Zn1 0.0095(2) 0.0123(2) 0.0110(2) -0.00021(16) 0.00173(15) 0.00104(16)
K1 0.0177(4) 0.0193(4) 0.0170(4) 0.0009(3) 0.0030(3) 0.0026(3)
S1 0.0135(4) 0.0105(4) 0.0103(4) -0.0010(3) 0.0021(3) -0.0003(3)
K2 0.0172(4) 0.0181(4) 0.0168(4) 0.0013(3) 0.0017(3) -0.0036(3)
S2 0.0083(4) 0.0136(4) 0.0114(4) 0.0017(3) 0.0036(3) 0.0011(3)
O5 0.0186(14) 0.0242(14) 0.0097(12) 0.0003(10) 0.0007(10) -0.0023(11)
O6 0.0126(13) 0.0170(13) 0.0170(13) 0.0045(10) 0.0078(10) 0.0027(10)
O7 0.0132(12) 0.0159(13) 0.0207(13) 0.0008(11) -0.0003(10) -0.0037(11)
O8 0.0190(14) 0.0230(15) 0.0213(14) 0.0059(11) 0.0085(11) 0.0113(12)
O1 0.0200(14) 0.0269(15) 0.0141(13) -0.0101(11) 0.0060(11) -0.0092(12)
O2 0.0291(16) 0.0213(15) 0.0191(14) 0.0075(11) 0.0099(12) 0.0027(12)
O3 0.0279(16) 0.0129(14) 0.0253(15) -0.0033(11) -0.0078(12) 0.0037(11)
O4 0.0140(14) 0.0269(15) 0.0236(14) -0.0036(12) 0.0003(11) 0.0005(11)

loop_
_atom_type_symbol
_atom_type_description
_atom_type_scat_dispersion_real
_atom_type_scat_dispersion_imag
_atom_type_scat_source
O O 0.0106 0.0060 'International Tables Vol C Tables 4.2.6.8 and 6.1.1.4'
S S 0.1246 0.1234 'International Tables Vol C Tables 4.2.6.8 and 6.1.1.4'
K K 0.2009 0.2494 'International Tables Vol C Tables 4.2.6.8 and 6.1.1.4'
Zn Zn 0.2839 1.4301 'International Tables Vol C Tables 4.2.6.8 and 6.1.1.4'

loop_
_geom_angle_atom_site_label_1
_geom_angle_atom_site_label_2
_geom_angle_atom_site_label_3
_geom_angle
_geom_angle_site_symmetry_1
_geom_angle_site_symmetry_3
_geom_angle_publ_flag
O3 Zn1 O6 109.59(11) . . ?
O3 Zn1 O1 91.97(12) . 2_546 ?
O6 Zn1 O1 93.16(10) . 2_546 ?
O3 Zn1 O7 112.39(11) . . ?
O6 Zn1 O7 137.57(11) . . ?
O1 Zn1 O7 91.37(11) 2_546 . ?
O3 Zn1 O5 85.70(11) . . ?
O6 Zn1 O5 90.94(10) . . ?
O1 Zn1 O5 175.78(11) 2_546 . ?
O7 Zn1 O5 86.27(10) . . ?
O3 Zn1 K2 75.81(8) . 2_546 ?
O6 Zn1 K2 139.57(7) . 2_546 ?
O1 Zn1 K2 46.46(8) 2_546 2_546 ?
O7 Zn1 K2 59.82(7) . 2_546 ?
O5 Zn1 K2 129.40(8) . 2_546 ?
O3 Zn1 K2 44.88(8) . 2_646 ?
O6 Zn1 K2 69.17(8) . 2_646 ?
O1 Zn1 K2 75.58(9) 2_546 2_646 ?
O7 Zn1 K2 151.76(8) . 2_646 ?
O5 Zn1 K2 105.01(8) . 2_646 ?
K2 Zn1 K2 94.20(3) 2_546 2_646 ?
O3 Zn1 K1 154.01(8) . . ?
O6 Zn1 K1 55.38(8) . . ?
O1 Zn1 K1 108.81(9) 2_546 . ?
O7 Zn1 K1 83.32(8) . . ?
O5 Zn1 K1 74.41(8) . . ?
K2 Zn1 K1 129.89(2) 2_546 . ?
K2 Zn1 K1 124.42(2) 2_646 . ?
O8 K1 O2 166.18(8) . 3_666 ?
O8 K1 O4 108.72(9) . 3_566 ?
O2 K1 O4 80.45(9) 3_666 3_566 ?
O8 K1 O2 78.42(8) . 1_545 ?
O2 K1 O2 87.77(8) 3_666 1_545 ?
O4 K1 O2 129.14(9) 3_566 1_545 ?
O8 K1 O5 107.06(9) . 3_666 ?
O2 K1 O5 75.64(9) 3_666 3_666 ?
O4 K1 O5 119.67(8) 3_566 3_666 ?
O2 K1 O5 104.46(9) 1_545 3_666 ?
O8 K1 O7 79.62(8) . 3_566 ?
O2 K1 O7 113.57(8) 3_666 3_566 ?
O4 K1 O7 71.92(8) 3_566 3_566 ?
O2 K1 O7 153.80(8) 1_545 3_566 ?
O5 K1 O7 68.82(8) 3_666 3_566 ?
O8 K1 O6 67.88(8) . . ?
O2 K1 O6 108.04(8) 3_666 . ?
O4 K1 O6 155.91(8) 3_566 . ?
O2 K1 O6 74.52(8) 1_545 . ?
O5 K1 O6 45.65(7) 3_666 . ?
O7 K1 O6 84.09(7) 3_566 . ?
O8 K1 O3 146.75(8) . 3_666 ?
O2 K1 O3 45.25(7) 3_666 3_666 ?
O4 K1 O3 71.31(8) 3_566 3_666 ?
O2 K1 O3 128.59(8) 1_545 3_666 ?
O5 K1 O3 52.61(7) 3_666 3_666 ?
O7 K1 O3 68.68(7) 3_566 3_666 ?
O6 K1 O3 98.25(7) . 3_666 ?
O8 K1 S2 92.22(7) . . ?
O2 K1 S2 85.66(7) 3_666 . ?
O4 K1 S2 143.03(7) 3_566 . ?
O2 K1 S2 83.91(7) 1_545 . ?
O5 K1 S2 23.41(5) 3_666 . ?
O7 K1 S2 82.84(6) 3_566 . ?
O6 K1 S2 24.93(4) . . ?
O3 K1 S2 74.58(5) 3_666 . ?
O8 K1 S1 170.38(7) . 3_666 ?
O2 K1 S1 21.14(6) 3_666 3_666 ?
O4 K1 S1 73.49(6) 3_566 3_666 ?
O2 K1 S1 107.72(6) 1_545 3_666 ?
O5 K1 S1 64.58(6) 3_666 3_666 ?
O7 K1 S1 92.46(6) 3_566 3_666 ?
O6 K1 S1 106.11(5) . 3_666 ?
O3 K1 S1 24.22(5) 3_666 3_666 ?
S2 K1 S1 81.28(3) . 3_666 ?
O8 K1 S2 20.04(6) . 1_455 ?
O2 K1 S2 173.79(6) 3_666 1_455 ?
O4 K1 S2 95.34(6) 3_566 1_455 ?
O2 K1 S2 98.44(6) 1_545 1_455 ?
O5 K1 S2 102.83(6) 3_666 1_455 ?
O7 K1 S2 60.53(5) 3_566 1_455 ?
O6 K1 S2 74.08(5) . 1_455 ?
O3 K1 S2 129.08(6) 3_666 1_455 ?
S2 K1 S2 95.17(3) . 1_455 ?
S1 K1 S2 152.97(3) 3_666 1_455 ?
O8 K1 S1 89.60(7) . 3_566 ?
O2 K1 S1 98.49(7) 3_666 3_566 ?
O4 K1 S1 19.53(6) 3_566 3_566 ?
O2 K1 S1 122.77(7) 1_545 3_566 ?
O5 K1 S1 132.33(6) 3_666 3_566 ?
O7 K1 S1 70.99(6) 3_566 3_566 ?
O6 K1 S1 149.26(5) . 3_566 ?
O3 K1 S1 89.39(5) 3_666 3_566 ?
S2 K1 S1 152.99(3) . 3_566 ?
S1 K1 S1 93.01(3) 3_666 3_566 ?
S2 K1 S1 78.00(3) 1_455 3_566 ?
O4 S1 O2 112.05(17) . . ?
O4 S1 O1 111.29(16) . . ?
O2 S1 O1 108.64(17) . . ?
O4 S1 O3 109.98(17) . . ?
O2 S1 O3 109.27(16) . . ?
O1 S1 O3 105.37(17) . . ?
O4 S1 K2 138.46(12) . . ?
O2 S1 K2 64.20(13) . . ?
O1 S1 K2 45.74(10) . . ?
O3 S1 K2 109.85(12) . . ?
O4 S1 K1 132.63(12) . 3_666 ?
O1 S1 K1 115.01(11) . 3_666 ?
O3 S1 K1 66.77(11) . 3_666 ?
K2 S1 K1 75.12(3) . 3_666 ?
O4 S1 K2 135.36(12) . 2_646 ?
O2 S1 K2 108.93(12) . 2_646 ?
O1 S1 K2 70.15(12) . 2_646 ?
K2 S1 K2 76.26(3) . 2_646 ?
K1 S1 K2 72.17(3) 3_666 2_646 ?
O2 S1 K1 81.51(13) . 3_566 ?
O1 S1 K1 148.43(12) . 3_566 ?
O3 S1 K1 98.73(11) . 3_566 ?
K2 S1 K1 140.74(3) . 3_566 ?
K1 S1 K1 93.01(3) 3_666 3_566 ?
K2 S1 K1 136.19(3) 2_646 3_566 ?
O2 S1 K2 99.18(12) . 1_455 ?
O1 S1 K2 78.09(12) . 1_455 ?
O3 S1 K2 147.97(12) . 1_455 ?
K2 S1 K2 95.40(3) . 1_455 ?
K1 S1 K2 141.51(3) 3_666 1_455 ?
K2 S1 K2 142.73(3) 2_646 1_455 ?
K1 S1 K2 70.71(3) 3_566 1_455 ?
O2 S1 K2 151.82(13) . 2_546 ?
O1 S1 K2 96.07(11) . 2_546 ?
O3 S1 K2 75.64(12) . 2_546 ?
K2 S1 K2 141.81(3) . 2_546 ?
K1 S1 K2 135.93(3) 3_666 2_546 ?
K2 S1 K2 91.80(3) 2_646 2_546 ?
K1 S1 K2 70.31(3) 3_566 2_546 ?
K2 S1 K2 72.34(2) 1_455 2_546 ?
O1 K2 O3 132.00(9) . 2_656 ?
O1 K2 O8 134.11(9) . 1_665 ?
O3 K2 O8 92.24(9) 2_656 1_665 ?
O1 K2 O6 105.50(9) . 1_565 ?
O3 K2 O6 115.19(9) 2_656 1_565 ?
O8 K2 O6 51.75(7) 1_665 1_565 ?
O1 K2 O4 85.25(8) . 1_655 ?
O3 K2 O4 90.95(9) 2_656 1_655 ?
O8 K2 O4 82.09(8) 1_665 1_655 ?
O6 K2 O4 125.35(8) 1_565 1_655 ?
O1 K2 O4 91.26(8) . 2_556 ?
O3 K2 O4 80.58(8) 2_656 2_556 ?
O8 K2 O4 110.38(8) 1_665 2_556 ?
O6 K2 O4 69.60(8) 1_565 2_556 ?
O4 K2 O4 165.03(5) 1_655 2_556 ?
O1 K2 O2 47.80(7) . . ?
O3 K2 O2 163.85(9) 2_656 . ?
O8 K2 O2 86.35(8) 1_665 . ?
O6 K2 O2 76.25(8) 1_565 . ?
O4 K2 O2 72.91(8) 1_655 . ?
O4 K2 O2 114.99(8) 2_556 . ?
O1 K2 O7 59.88(8) . 2_556 ?
O3 K2 O7 73.81(8) 2_656 2_556 ?
O8 K2 O7 165.93(9) 1_665 2_556 ?
O6 K2 O7 132.54(7) 1_565 2_556 ?
O4 K2 O7 99.63(8) 1_655 2_556 ?
O4 K2 O7 66.23(7) 2_556 2_556 ?
O2 K2 O7 107.55(7) . 2_556 ?
O1 K2 S2 124.80(7) . 1_565 ?
O3 K2 S2 102.43(7) 2_656 1_565 ?
O8 K2 S2 25.31(6) 1_665 1_565 ?
O6 K2 S2 26.67(5) 1_565 1_565 ?
O4 K2 S2 104.93(6) 1_655 1_565 ?
O4 K2 S2 89.02(6) 2_556 1_565 ?
O2 K2 S2 82.95(6) . 1_565 ?
O7 K2 S2 155.24(6) 2_556 1_565 ?
O1 K2 S1 23.44(5) . . ?
O3 K2 S1 150.41(7) 2_656 . ?
O8 K2 S1 111.01(7) 1_665 . ?
O6 K2 S1 93.93(6) 1_565 . ?
O4 K2 S1 75.11(6) 1_655 . ?
O4 K2 S1 106.55(6) 2_556 . ?
O2 K2 S1 24.79(5) . . ?
O7 K2 S1 82.80(6) 2_556 . ?
S2 K2 S1 106.32(4) 1_565 . ?
O1 K2 Zn1 33.75(5) . 2_556 ?
O3 K2 Zn1 106.51(7) 2_656 2_556 ?
O8 K2 Zn1 157.60(7) 1_665 2_556 ?
O6 K2 Zn1 107.73(5) 1_565 2_556 ?
O4 K2 Zn1 109.13(6) 1_655 2_556 ?
O4 K2 Zn1 62.33(6) 2_556 2_556 ?
O2 K2 Zn1 78.96(5) . 2_556 ?
O7 K2 Zn1 34.31(5) 2_556 2_556 ?
S2 K2 Zn1 134.28(3) 1_565 2_556 ?
S1 K2 Zn1 56.40(2) . 2_556 ?
O1 K2 Zn1 106.89(7) . 2_656 ?
O3 K2 Zn1 31.80(6) 2_656 2_656 ?
O8 K2 Zn1 108.13(7) 1_665 2_656 ?
O6 K2 Zn1 146.25(6) 1_565 2_656 ?
O4 K2 Zn1 66.98(6) 1_655 2_656 ?
O4 K2 Zn1 100.36(6) 2_556 2_656 ?
O2 K2 Zn1 134.40(6) . 2_656 ?
O7 K2 Zn1 60.67(5) 2_556 2_656 ?
S2 K2 Zn1 127.28(3) 1_565 2_656 ?
S1 K2 Zn1 119.73(3) . 2_656 ?
Zn1 K2 Zn1 94.20(3) 2_556 2_656 ?
O8 S2 O5 110.82(16) 1_655 3_666 ?
O8 S2 O7 109.31(17) 1_655 1_655 ?
O5 S2 O7 110.76(15) 3_666 1_655 ?
O8 S2 O6 109.62(15) 1_655 . ?
O5 S2 O6 108.09(15) 3_666 . ?
O7 S2 O6 108.19(15) 1_655 . ?
O8 S2 K2 51.87(10) 1_655 1_545 ?
O5 S2 K2 132.66(12) 3_666 1_545 ?
O7 S2 K2 116.56(11) 1_655 1_545 ?
O6 S2 K2 58.41(10) . 1_545 ?
O8 S2 K1 98.93(13) 1_655 . ?
O5 S2 K1 49.83(11) 3_666 . ?
O7 S2 K1 150.84(11) 1_655 . ?
O6 S2 K1 67.25(11) . . ?
K2 S2 K1 86.42(3) 1_545 . ?
O5 S2 K1 77.89(11) 3_666 1_655 ?
O7 S2 K1 101.62(10) 1_655 1_655 ?
O6 S2 K1 144.46(11) . 1_655 ?
K2 S2 K1 91.20(3) 1_545 1_655 ?
K1 S2 K1 95.17(3) . 1_655 ?
S2 O5 Zn1 139.69(17) 3_666 . ?
S2 O5 K1 106.75(13) 3_666 3_666 ?
Zn1 O5 K1 113.55(11) . 3_666 ?
S2 O6 Zn1 126.92(15) . . ?
S2 O6 K2 94.92(12) . 1_545 ?
Zn1 O6 K2 136.18(11) . 1_545 ?
S2 O6 K1 87.82(11) . . ?
Zn1 O6 K1 94.22(9) . . ?
K2 O6 K1 100.42(8) 1_545 . ?
S2 O7 Zn1 115.78(16) 1_455 . ?
S2 O7 K1 126.21(14) 1_455 3_566 ?
Zn1 O7 K1 114.18(11) . 3_566 ?
S2 O7 K2 109.69(12) 1_455 2_546 ?
Zn1 O7 K2 85.87(9) . 2_546 ?
K1 O7 K2 92.37(8) 3_566 2_546 ?
S2 O8 K2 102.82(12) 1_455 1_445 ?
S2 O8 K1 119.74(14) 1_455 . ?
K2 O8 K1 135.27(11) 1_445 . ?
S1 O1 Zn1 144.34(17) . 2_556 ?
S1 O1 K2 110.82(13) . . ?
Zn1 O1 K2 99.79(10) 2_556 . ?
S1 O2 K1 116.02(15) . 3_666 ?
S1 O2 K1 146.31(17) . 1_565 ?
K1 O2 K1 92.23(8) 3_666 1_565 ?
S1 O2 K2 91.01(13) . . ?
K1 O2 K2 94.81(9) 3_666 . ?
K1 O2 K2 105.25(9) 1_565 . ?
S1 O3 Zn1 133.29(18) . . ?
S1 O3 K2 122.68(15) . 2_646 ?
Zn1 O3 K2 103.32(11) . 2_646 ?
S1 O3 K1 89.01(12) . 3_666 ?
Zn1 O3 K1 98.46(10) . 3_666 ?
K2 O3 K1 91.13(8) 2_646 3_666 ?
S1 O4 K1 120.81(15) . 3_566 ?
S1 O4 K2 116.56(15) . 1_455 ?
K1 O4 K2 100.28(9) 3_566 1_455 ?
S1 O4 K2 115.81(15) . 2_546 ?
K1 O4 K2 99.24(9) 3_566 2_546 ?
K2 O4 K2 100.72(8) 1_455 2_546 ?

loop_
_geom_bond_atom_site_label_1
_geom_bond_atom_site_label_2
_geom_bond_distance
_geom_bond_site_symmetry_2
_geom_bond_publ_flag
Zn1 O3 1.997(3) . ?
Zn1 O6 2.018(3) . ?
Zn1 O1 2.045(2) 2_546 ?
Zn1 O7 2.050(3) . ?
Zn1 O5 2.086(3) . ?
Zn1 K2 3.6270(13) 2_546 ?
Zn1 K2 3.6871(14) 2_646 ?
Zn1 K1 3.9779(11) . ?
K1 O8 2.752(3) . ?
K1 O2 2.754(3) 3_666 ?
K1 O4 2.784(3) 3_566 ?
K1 O2 2.796(3) 1_545 ?
K1 O5 2.838(3) 3_666 ?
K1 O7 2.840(3) 3_566 ?
K1 O6 3.282(3) . ?
K1 O3 3.345(3) 3_666 ?
K1 S2 3.5565(15) . ?
K1 S1 3.6390(15) 3_666 ?
K1 S2 3.6999(14) 1_455 ?
K1 S1 3.7468(17) 3_566 ?
S1 O4 1.458(3) . ?
S1 O2 1.460(3) . ?
S1 O1 1.482(3) . ?
S1 O3 1.493(3) . ?
S1 K2 3.4820(13) . ?
S1 K1 3.6390(15) 3_666 ?
S1 K2 3.7001(14) 2_646 ?
S1 K1 3.7468(17) 3_566 ?
S1 K2 3.7584(14) 1_455 ?
S1 K2 3.7613(14) 2_546 ?
K2 O1 2.668(3) . ?
K2 O3 2.674(3) 2_656 ?
K2 O8 2.686(3) 1_665 ?
K2 O6 2.847(3) 1_565 ?
K2 O4 2.873(3) 1_655 ?
K2 O4 2.890(3) 2_556 ?
K2 O2 3.135(3) . ?
K2 O7 3.144(3) 2_556 ?
K2 S2 3.3299(13) 1_565 ?
K2 Zn1 3.6270(13) 2_556 ?
K2 Zn1 3.6871(14) 2_656 ?
S2 O8 1.460(3) 1_655 ?
S2 O5 1.476(3) 3_666 ?
S2 O7 1.490(3) 1_655 ?
S2 O6 1.500(2) . ?
S2 K2 3.3298(13) 1_545 ?
S2 K1 3.6999(14) 1_655 ?
O5 S2 1.476(3) 3_666 ?
O5 K1 2.838(3) 3_666 ?
O6 K2 2.847(3) 1_545 ?
O7 S2 1.490(3) 1_455 ?
O7 K1 2.840(3) 3_566 ?
O7 K2 3.144(3) 2_546 ?
O8 S2 1.460(3) 1_455 ?
O8 K2 2.686(3) 1_445 ?
O1 Zn1 2.045(2) 2_556 ?
O2 K1 2.754(3) 3_666 ?
O2 K1 2.796(3) 1_565 ?
O3 K2 2.674(3) 2_646 ?
O3 K1 3.345(3) 3_666 ?
O4 K1 2.784(3) 3_566 ?
O4 K2 2.873(3) 1_455 ?
O4 K2 2.890(3) 2_546 ?
